data_7120802
loop_
_publ_author_name
'Imbrich, Dominik'
'Frey, Wolfgang'
'Buchmeiser, Michael R.'

_publ_section_title
;
 N-Heterocyclic Carbene-Induced Transmethylation in Tungsten Imido
 Alkylidene Bistriflates: Unexpected Formation of an N-Heterocyclic Olefin
 Complex
;
_journal_name_full 'Chem. Commun.'
_journal_paper_doi 10.1039/C7CC07471A
_journal_year 2017
_chemical_formula_moiety 'C46 H62 N3 O2 W, C F3 O3 S'
_chemical_formula_sum 'C47 H62 F3 N3 O5 S W'
_chemical_formula_weight 1021.91
_chemical_name_systematic
; 
complex 2 
;
_space_group_IT_number 14
_symmetry_cell_setting monoclinic
_symmetry_space_group_name_Hall '-P 2yn'
_symmetry_space_group_name_H-M 'P 1 21/n 1'
_atom_sites_solution_hydrogens geom
_atom_sites_solution_primary direct
_atom_sites_solution_secondary difmap
_audit_creation_method SHELXL-97
_audit_update_record
;
2017-09-25 deposited with the CCDC.
2017-10-17 downloaded from the CCDC.
;
_cell_angle_alpha 90.00
_cell_angle_beta 109.557(2)
_cell_angle_gamma 90.00
_cell_formula_units_Z 4
_cell_length_a 16.2173(8)
_cell_length_b 17.5402(9)
_cell_length_c 17.1966(9)
_cell_measurement_reflns_used 11172
_cell_measurement_temperature 130(2)
_cell_measurement_theta_max 30.48
_cell_measurement_theta_min 1.71
_cell_volume 4609.4(4)
_computing_cell_refinement 'Bruker APEXII Software Suite, 2008'
_computing_data_collection 'Bruker APEXII Software Suite, 2008'
_computing_data_reduction 'Bruker APEXII Software Suite, 2008'
_computing_molecular_graphics 'SHELXTL-plus, XP (Sheldrick, 1991)'
_computing_structure_refinement 'SHELXL-97 (Sheldrick, 1997)'
_computing_structure_solution 'SHELXS-97 (Sheldrick, 1990)'
_diffrn_ambient_temperature 130(2)
_diffrn_measured_fraction_theta_full 0.998
_diffrn_measured_fraction_theta_max 0.998
_diffrn_measurement_device_type 'Bruker KAPPA APEXII Duo'
_diffrn_measurement_method 'Omega + Phi Scans'
_diffrn_radiation_monochromator Triumph
_diffrn_radiation_source 'fine-focus sealed tube'
_diffrn_radiation_type MoK\a
_diffrn_radiation_wavelength 0.71073
_diffrn_reflns_av_R_equivalents 0.0280
_diffrn_reflns_av_sigmaI/netI 0.0306
_diffrn_reflns_limit_h_max 23
_diffrn_reflns_limit_h_min -21
_diffrn_reflns_limit_k_max 18
_diffrn_reflns_limit_k_min -25
_diffrn_reflns_limit_l_max 24
_diffrn_reflns_limit_l_min -24
_diffrn_reflns_number 52954
_diffrn_reflns_theta_full 30.48
_diffrn_reflns_theta_max 30.48
_diffrn_reflns_theta_min 1.71
_diffrn_standards_decay_% 0
_diffrn_standards_interval_count 0
_diffrn_standards_number 0
_exptl_absorpt_coefficient_mu 2.611
_exptl_absorpt_correction_T_max 0.6048
_exptl_absorpt_correction_T_min 0.4304
_exptl_absorpt_correction_type numerical
_exptl_absorpt_process_details 'SADABS (Bruker, 2008)'
_exptl_crystal_colour yellow
_exptl_crystal_density_diffrn 1.473
_exptl_crystal_density_method 'not measured'
_exptl_crystal_description prism
_exptl_crystal_F_000 2088
_exptl_crystal_size_max 0.43
_exptl_crystal_size_mid 0.38
_exptl_crystal_size_min 0.29
_refine_diff_density_max 9.946
_refine_diff_density_min -2.192
_refine_diff_density_rms 0.166
_refine_ls_extinction_method none
_refine_ls_goodness_of_fit_ref 1.040
_refine_ls_hydrogen_treatment constr
_refine_ls_matrix_type full
_refine_ls_number_parameters 554
_refine_ls_number_reflns 13998
_refine_ls_number_restraints 0
_refine_ls_restrained_S_all 1.040
_refine_ls_R_factor_all 0.0631
_refine_ls_R_factor_gt 0.0447
_refine_ls_shift/su_max 0.004
_refine_ls_shift/su_mean 0.000
_refine_ls_structure_factor_coef Fsqd
_refine_ls_weighting_details 'calc w=1/[\s^2^(Fo^2^)+(0.0381P)^2^+35.0921P] where P=(Fo^2^+2Fc^2^)/3'
_refine_ls_weighting_scheme calc
_refine_ls_wR_factor_gt 0.1046
_refine_ls_wR_factor_ref 0.1112
_reflns_number_gt 11172
_reflns_number_total 13998
_reflns_threshold_expression >2sigma(I)
_cod_data_source_file c7cc07471a2.cif
_cod_data_source_block buch191
_cod_original_sg_symbol_H-M 'P 21/n'
_cod_database_code 7120802

loop_
_symmetry_equiv_pos_as_xyz
'x, y, z'
'-x+1/2, y+1/2, -z+1/2'
'-x, -y, -z'
'x-1/2, -y-1/2, z-1/2'

loop_
_atom_site_label
_atom_site_type_symbol
_atom_site_fract_x
_atom_site_fract_y
_atom_site_fract_z
_atom_site_U_iso_or_equiv
_atom_site_adp_type
_atom_site_occupancy
_atom_site_symmetry_multiplicity
_atom_site_calc_flag
_atom_site_refinement_flags
W1 W 0.013184(10) 0.236580(9) 0.795721(9) 0.01295(5) Uani 1 1 d .
O1 O -0.10609(19) 0.25644(18) 0.7833(2) 0.0198(6) Uani 1 1 d .
N1 N 0.0874(2) 0.4041(2) 0.7728(2) 0.0193(7) Uani 1 1 d .
C1 C 0.0386(3) 0.3605(2) 0.8050(2) 0.0175(7) Uani 1 1 d .
O2 O -0.0457(2) 0.12588(18) 0.8142(2) 0.0236(6) Uani 1 1 d .
N2 N 0.0032(2) 0.4064(2) 0.8474(2) 0.0206(7) Uani 1 1 d .
C2 C 0.0886(3) 0.4858(3) 0.7960(3) 0.0284(10) Uani 1 1 d .
H2A H 0.0696 0.5189 0.7466 0.034 Uiso 1 1 calc R
H2B H 0.1477 0.5017 0.8319 0.034 Uiso 1 1 calc R
N3 N 0.1144(2) 0.2025(2) 0.8652(2) 0.0162(6) Uani 1 1 d .
C3 C 0.0237(4) 0.4880(3) 0.8420(3) 0.0301(10) Uani 1 1 d .
H3A H 0.0501 0.5107 0.8976 0.036 Uiso 1 1 calc R
H3B H -0.0293 0.5173 0.8111 0.036 Uiso 1 1 calc R
C4 C 0.1465(3) 0.3832(2) 0.7290(3) 0.0187(8) Uani 1 1 d .
C5 C 0.2312(3) 0.3610(3) 0.7744(3) 0.0212(8) Uani 1 1 d .
C6 C 0.2913(3) 0.3529(3) 0.7326(3) 0.0242(9) Uani 1 1 d .
H6 H 0.3496 0.3377 0.7626 0.029 Uiso 1 1 calc R
C7 C 0.2677(3) 0.3665(3) 0.6476(3) 0.0249(9) Uani 1 1 d .
C8 C 0.1813(3) 0.3872(3) 0.6039(3) 0.0217(8) Uani 1 1 d .
H8 H 0.1638 0.3942 0.5459 0.026 Uiso 1 1 calc R
C9 C 0.1204(3) 0.3979(2) 0.6442(3) 0.0193(8) Uani 1 1 d .
C10 C 0.2610(3) 0.3511(3) 0.8669(3) 0.0288(10) Uani 1 1 d .
H10A H 0.2423 0.3952 0.8918 0.043 Uiso 1 1 calc R
H10B H 0.3250 0.3472 0.8886 0.043 Uiso 1 1 calc R
H10C H 0.2352 0.3046 0.8804 0.043 Uiso 1 1 calc R
C11 C 0.3356(4) 0.3652(3) 0.6052(4) 0.0368(12) Uani 1 1 d .
H11A H 0.3098 0.3436 0.5498 0.055 Uiso 1 1 calc R
H11B H 0.3854 0.3339 0.6373 0.055 Uiso 1 1 calc R
H11C H 0.3555 0.4173 0.6011 0.055 Uiso 1 1 calc R
C12 C 0.0307(3) 0.4292(3) 0.5968(3) 0.0266(9) Uani 1 1 d .
H12A H -0.0131 0.4046 0.6162 0.040 Uiso 1 1 calc R
H12B H 0.0171 0.4188 0.5378 0.040 Uiso 1 1 calc R
H12C H 0.0299 0.4843 0.6056 0.040 Uiso 1 1 calc R
C13 C -0.0453(3) 0.3861(2) 0.9003(3) 0.0195(8) Uani 1 1 d .
C14 C -0.1365(3) 0.3902(3) 0.8708(3) 0.0221(8) Uani 1 1 d .
C15 C -0.1805(3) 0.3718(3) 0.9257(3) 0.0248(9) Uani 1 1 d .
H15 H -0.2427 0.3725 0.9063 0.030 Uiso 1 1 calc R
C16 C -0.1369(3) 0.3524(3) 1.0073(3) 0.0270(10) Uani 1 1 d .
C17 C -0.0461(3) 0.3520(3) 1.0357(3) 0.0266(9) Uani 1 1 d .
H17 H -0.0156 0.3397 1.0918 0.032 Uiso 1 1 calc R
C18 C 0.0017(3) 0.3692(3) 0.9833(3) 0.0229(9) Uani 1 1 d .
C19 C -0.1872(3) 0.4153(3) 0.7834(3) 0.0288(10) Uani 1 1 d .
H19A H -0.1760 0.4695 0.7770 0.043 Uiso 1 1 calc R
H19B H -0.2499 0.4075 0.7724 0.043 Uiso 1 1 calc R
H19C H -0.1684 0.3852 0.7443 0.043 Uiso 1 1 calc R
C20 C -0.1884(5) 0.3353(4) 1.0646(4) 0.0434(14) Uani 1 1 d .
H20A H -0.1479 0.3212 1.1192 0.065 Uiso 1 1 calc R
H20B H -0.2289 0.2930 1.0421 0.065 Uiso 1 1 calc R
H20C H -0.2216 0.3806 1.0696 0.065 Uiso 1 1 calc R
C21 C 0.0999(3) 0.3747(4) 1.0172(3) 0.0359(12) Uani 1 1 d .
H21A H 0.1254 0.3370 0.9898 0.054 Uiso 1 1 calc R
H21B H 0.1201 0.3647 1.0767 0.054 Uiso 1 1 calc R
H21C H 0.1182 0.4260 1.0071 0.054 Uiso 1 1 calc R
C22 C -0.1606(3) 0.2078(3) 0.8124(3) 0.0273(10) Uani 1 1 d .
H22A H -0.2231 0.2193 0.7833 0.033 Uiso 1 1 calc R
H22B H -0.1480 0.2151 0.8723 0.033 Uiso 1 1 calc R
C23 C -0.1400(3) 0.1270(3) 0.7948(3) 0.0288(10) Uani 1 1 d .
H23A H -0.1581 0.0904 0.8299 0.035 Uiso 1 1 calc R
H23B H -0.1703 0.1139 0.7362 0.035 Uiso 1 1 calc R
C24 C -0.0127(4) 0.0516(3) 0.8021(3) 0.0310(11) Uani 1 1 d .
H24A H -0.0227 0.0151 0.8411 0.046 Uiso 1 1 calc R
H24B H 0.0502 0.0552 0.8114 0.046 Uiso 1 1 calc R
H24C H -0.0431 0.0343 0.7455 0.046 Uiso 1 1 calc R
C25 C 0.1740(3) 0.1558(2) 0.9231(2) 0.0167(7) Uani 1 1 d .
C26 C 0.1616(3) 0.1355(3) 0.9981(2) 0.0200(8) Uani 1 1 d .
C27 C 0.2191(3) 0.0824(3) 1.0493(3) 0.0247(9) Uani 1 1 d .
H27 H 0.2114 0.0681 1.0997 0.030 Uiso 1 1 calc R
C28 C 0.2868(3) 0.0504(3) 1.0286(3) 0.0270(10) Uani 1 1 d .
H28 H 0.3241 0.0136 1.0637 0.032 Uiso 1 1 calc R
C29 C 0.2996(3) 0.0724(3) 0.9562(3) 0.0237(9) Uani 1 1 d .
H29 H 0.3473 0.0515 0.9430 0.028 Uiso 1 1 calc R
C30 C 0.2442(3) 0.1243(2) 0.9021(3) 0.0191(8) Uani 1 1 d .
C31 C 0.0892(3) 0.1688(3) 1.0248(3) 0.0306(11) Uani 1 1 d .
H31 H 0.0624 0.2119 0.9866 0.037 Uiso 1 1 calc R
C32 C 0.1251(5) 0.2014(5) 1.1134(3) 0.058(2) Uani 1 1 d .
H32A H 0.1452 0.1594 1.1529 0.086 Uiso 1 1 calc R
H32B H 0.0786 0.2296 1.1255 0.086 Uiso 1 1 calc R
H32C H 0.1741 0.2358 1.1180 0.086 Uiso 1 1 calc R
C33 C 0.0171(5) 0.1107(5) 1.0187(5) 0.0543(19) Uani 1 1 d .
H33A H -0.0037 0.0888 0.9631 0.081 Uiso 1 1 calc R
H33B H -0.0316 0.1360 1.0300 0.081 Uiso 1 1 calc R
H33C H 0.0404 0.0701 1.0592 0.081 Uiso 1 1 calc R
C34 C 0.2566(3) 0.1428(3) 0.8198(3) 0.0217(8) Uani 1 1 d .
H34 H 0.2205 0.1888 0.7958 0.026 Uiso 1 1 calc R
C35 C 0.3513(3) 0.1600(3) 0.8289(3) 0.0300(10) Uani 1 1 d .
H35A H 0.3729 0.2016 0.8685 0.045 Uiso 1 1 calc R
H35B H 0.3549 0.1750 0.7753 0.045 Uiso 1 1 calc R
H35C H 0.3870 0.1144 0.8488 0.045 Uiso 1 1 calc R
C36 C 0.2229(3) 0.0757(3) 0.7603(3) 0.0279(10) Uani 1 1 d .
H36A H 0.2315 0.0869 0.7077 0.042 Uiso 1 1 calc R
H36B H 0.1604 0.0680 0.7508 0.042 Uiso 1 1 calc R
H36C H 0.2553 0.0294 0.7843 0.042 Uiso 1 1 calc R
C37 C 0.0283(3) 0.2152(2) 0.6907(2) 0.0174(7) Uani 1 1 d .
H37 H 0.0876 0.2099 0.6938 0.021 Uiso 1 1 calc R
C38 C -0.0384(3) 0.2051(3) 0.6030(3) 0.0213(8) Uani 1 1 d .
C39 C 0.0057(3) 0.2281(3) 0.5392(3) 0.0263(10) Uani 1 1 d .
H39A H 0.0617 0.2013 0.5517 0.039 Uiso 1 1 calc R
H39B H 0.0159 0.2832 0.5419 0.039 Uiso 1 1 calc R
H39C H -0.0326 0.2142 0.4836 0.039 Uiso 1 1 calc R
C40 C -0.1202(3) 0.2555(3) 0.5892(3) 0.0263(9) Uani 1 1 d .
H40A H -0.1621 0.2460 0.5339 0.039 Uiso 1 1 calc R
H40B H -0.1030 0.3093 0.5941 0.039 Uiso 1 1 calc R
H40C H -0.1474 0.2432 0.6306 0.039 Uiso 1 1 calc R
C41 C -0.0618(3) 0.1203(3) 0.5938(3) 0.0227(9) Uani 1 1 d .
C42 C 0.0035(3) 0.0661(3) 0.5988(3) 0.0259(9) Uani 1 1 d .
H42 H 0.0615 0.0828 0.6070 0.031 Uiso 1 1 calc R
C43 C -0.0151(4) -0.0115(3) 0.5918(3) 0.0321(11) Uani 1 1 d .
H43 H 0.0303 -0.0473 0.5961 0.038 Uiso 1 1 calc R
C44 C -0.1001(4) -0.0369(3) 0.5787(4) 0.0380(12) Uani 1 1 d .
H44 H -0.1131 -0.0899 0.5745 0.046 Uiso 1 1 calc R
C45 C -0.1647(4) 0.0154(3) 0.5719(4) 0.0390(13) Uani 1 1 d .
H45 H -0.2230 -0.0014 0.5617 0.047 Uiso 1 1 calc R
C46 C -0.1459(3) 0.0934(3) 0.5799(3) 0.0292(10) Uani 1 1 d .
H46 H -0.1917 0.1287 0.5756 0.035 Uiso 1 1 calc R
S1 S 0.12776(8) 0.36589(8) 0.32501(9) 0.0317(3) Uani 1 1 d .
O3 O 0.1380(3) 0.3743(3) 0.2448(3) 0.0460(10) Uani 1 1 d .
O4 O 0.2096(3) 0.3592(3) 0.3919(3) 0.0584(15) Uani 1 1 d .
O5 O 0.0639(3) 0.4136(3) 0.3424(3) 0.0515(12) Uani 1 1 d .
C47 C 0.0802(4) 0.2710(3) 0.3185(4) 0.0344(11) Uani 1 1 d .
F1 F 0.0046(2) 0.2669(2) 0.2553(3) 0.0568(11) Uani 1 1 d .
F2 F 0.1336(2) 0.21752(18) 0.3057(2) 0.0394(8) Uani 1 1 d .
F3 F 0.0629(4) 0.2520(3) 0.3855(3) 0.0752(16) Uani 1 1 d .

loop_
_atom_site_aniso_label
_atom_site_aniso_U_11
_atom_site_aniso_U_22
_atom_site_aniso_U_33
_atom_site_aniso_U_23
_atom_site_aniso_U_13
_atom_site_aniso_U_12
W1 0.01339(7) 0.01342(7) 0.01329(7) 0.00128(6) 0.00613(5) 0.00101(6)
O1 0.0136(13) 0.0204(15) 0.0270(15) 0.0000(12) 0.0090(11) 0.0008(11)
N1 0.0223(17) 0.0127(16) 0.0250(17) 0.0001(13) 0.0105(14) -0.0010(13)
C1 0.0215(18) 0.0152(19) 0.0159(17) 0.0026(14) 0.0065(14) 0.0046(14)
O2 0.0270(16) 0.0140(15) 0.0360(18) 0.0036(13) 0.0189(14) -0.0001(12)
N2 0.0255(18) 0.0145(17) 0.0260(18) -0.0014(14) 0.0141(15) -0.0033(14)
C2 0.037(3) 0.014(2) 0.044(3) -0.0059(19) 0.026(2) -0.0041(18)
N3 0.0173(15) 0.0179(17) 0.0150(14) 0.0008(12) 0.0077(12) 0.0033(13)
C3 0.044(3) 0.012(2) 0.043(3) -0.0008(19) 0.026(2) -0.0012(19)
C4 0.0204(19) 0.0133(19) 0.025(2) -0.0005(15) 0.0110(16) -0.0016(15)
C5 0.023(2) 0.020(2) 0.0224(19) 0.0010(16) 0.0102(16) -0.0010(16)
C6 0.0196(19) 0.025(2) 0.031(2) 0.0038(18) 0.0111(17) 0.0027(16)
C7 0.027(2) 0.022(2) 0.031(2) 0.0000(18) 0.0168(19) -0.0017(17)
C8 0.030(2) 0.017(2) 0.0205(19) 0.0008(15) 0.0118(17) -0.0029(17)
C9 0.0217(19) 0.0136(19) 0.0224(19) 0.0009(15) 0.0073(16) -0.0036(15)
C10 0.027(2) 0.032(3) 0.026(2) 0.0028(19) 0.0062(18) 0.0012(19)
C11 0.042(3) 0.035(3) 0.049(3) 0.002(2) 0.036(3) 0.003(2)
C12 0.023(2) 0.023(2) 0.029(2) 0.0048(18) 0.0029(18) -0.0001(17)
C13 0.0237(19) 0.0149(19) 0.0224(19) -0.0012(15) 0.0111(16) -0.0007(15)
C14 0.027(2) 0.018(2) 0.0216(19) -0.0041(16) 0.0091(17) -0.0005(16)
C15 0.025(2) 0.021(2) 0.032(2) -0.0047(18) 0.0157(18) 0.0012(17)
C16 0.040(3) 0.018(2) 0.030(2) -0.0034(17) 0.021(2) 0.0001(19)
C17 0.042(3) 0.020(2) 0.0189(19) -0.0012(16) 0.0117(19) 0.0023(19)
C18 0.024(2) 0.020(2) 0.024(2) -0.0030(16) 0.0070(17) -0.0022(16)
C19 0.031(2) 0.028(3) 0.025(2) 0.0018(18) 0.0061(18) 0.0081(19)
C20 0.062(4) 0.038(3) 0.046(3) 0.007(3) 0.040(3) 0.006(3)
C21 0.027(2) 0.044(3) 0.029(2) -0.003(2) 0.000(2) -0.005(2)
C22 0.026(2) 0.022(2) 0.044(3) 0.000(2) 0.023(2) -0.0020(18)
C23 0.030(2) 0.023(2) 0.042(3) -0.002(2) 0.022(2) -0.0062(18)
C24 0.044(3) 0.017(2) 0.041(3) 0.0042(19) 0.026(2) 0.004(2)
C25 0.0190(18) 0.0134(18) 0.0164(17) -0.0005(14) 0.0042(14) 0.0027(14)
C26 0.025(2) 0.020(2) 0.0139(17) 0.0006(14) 0.0054(15) 0.0029(16)
C27 0.033(2) 0.020(2) 0.0176(19) 0.0042(16) 0.0046(17) 0.0041(18)
C28 0.033(2) 0.019(2) 0.022(2) 0.0031(16) -0.0001(18) 0.0073(18)
C29 0.025(2) 0.019(2) 0.025(2) -0.0015(16) 0.0060(17) 0.0065(17)
C30 0.0200(18) 0.017(2) 0.0199(18) -0.0028(15) 0.0057(15) 0.0022(15)
C31 0.036(3) 0.040(3) 0.020(2) 0.0113(19) 0.0148(19) 0.017(2)
C32 0.083(5) 0.071(5) 0.019(2) 0.003(3) 0.016(3) 0.044(4)
C33 0.050(4) 0.070(5) 0.058(4) 0.026(4) 0.038(3) 0.007(3)
C34 0.0220(19) 0.023(2) 0.0214(19) -0.0002(16) 0.0093(16) 0.0051(16)
C35 0.023(2) 0.034(3) 0.038(3) -0.003(2) 0.015(2) 0.0005(19)
C36 0.027(2) 0.032(3) 0.025(2) -0.0066(19) 0.0095(18) 0.0013(19)
C37 0.0204(18) 0.0166(18) 0.0174(17) 0.0006(14) 0.0093(14) -0.0035(15)
C38 0.026(2) 0.019(2) 0.0182(18) 0.0033(15) 0.0064(16) -0.0043(17)
C39 0.033(2) 0.033(3) 0.0136(17) -0.0008(16) 0.0078(16) -0.0086(19)
C40 0.025(2) 0.021(2) 0.029(2) 0.0003(17) 0.0040(18) -0.0002(17)
C41 0.030(2) 0.021(2) 0.0149(18) 0.0004(15) 0.0047(16) -0.0032(17)
C42 0.031(2) 0.026(2) 0.021(2) -0.0037(17) 0.0098(18) -0.0019(18)
C43 0.044(3) 0.023(2) 0.030(2) -0.0010(19) 0.013(2) 0.003(2)
C44 0.053(3) 0.021(3) 0.038(3) -0.005(2) 0.012(3) -0.009(2)
C45 0.035(3) 0.027(3) 0.048(3) 0.003(2) 0.005(2) -0.012(2)
C46 0.028(2) 0.023(2) 0.032(2) 0.0008(19) 0.0045(19) -0.0050(18)
S1 0.0285(6) 0.0278(6) 0.0386(7) -0.0099(5) 0.0110(5) 0.0051(5)
O3 0.054(3) 0.036(2) 0.056(3) 0.011(2) 0.029(2) 0.007(2)
O4 0.031(2) 0.089(4) 0.049(3) -0.035(3) 0.0046(19) 0.009(2)
O5 0.033(2) 0.037(2) 0.084(4) -0.026(2) 0.020(2) 0.0070(18)
C47 0.037(3) 0.033(3) 0.042(3) 0.001(2) 0.026(2) 0.004(2)
F1 0.0294(18) 0.060(3) 0.079(3) -0.025(2) 0.0155(18) -0.0081(17)
F2 0.0484(19) 0.0247(16) 0.053(2) 0.0035(14) 0.0277(17) 0.0119(14)
F3 0.114(4) 0.068(3) 0.079(3) 0.026(2) 0.079(3) 0.017(3)

loop_
_atom_type_symbol
_atom_type_description
_atom_type_scat_dispersion_real
_atom_type_scat_dispersion_imag
_atom_type_scat_source
C C 0.0033 0.0016 'International Tables Vol C Tables 4.2.6.8 and 6.1.1.4'
H H 0.0000 0.0000 'International Tables Vol C Tables 4.2.6.8 and 6.1.1.4'
N N 0.0061 0.0033 'International Tables Vol C Tables 4.2.6.8 and 6.1.1.4'
O O 0.0106 0.0060 'International Tables Vol C Tables 4.2.6.8 and 6.1.1.4'
F F 0.0171 0.0103 'International Tables Vol C Tables 4.2.6.8 and 6.1.1.4'
S S 0.1246 0.1234 'International Tables Vol C Tables 4.2.6.8 and 6.1.1.4'
W W -0.8490 6.8722 'International Tables Vol C Tables 4.2.6.8 and 6.1.1.4'

loop_
_geom_angle_atom_site_label_1
_geom_angle_atom_site_label_2
_geom_angle_atom_site_label_3
_geom_angle
N3 W1 O1 144.09(14)
N3 W1 C37 100.63(16)
O1 W1 C37 111.81(16)
N3 W1 C1 100.02(16)
O1 W1 C1 89.20(14)
C37 W1 C1 100.35(16)
N3 W1 O2 87.40(15)
O1 W1 O2 73.05(13)
C37 W1 O2 99.07(15)
C1 W1 O2 157.51(14)
C22 O1 W1 125.0(3)
C1 N1 C4 130.7(4)
C1 N1 C2 113.2(4)
C4 N1 C2 115.6(3)
N2 C1 N1 107.5(4)
N2 C1 W1 121.9(3)
N1 C1 W1 130.6(3)
C24 O2 C23 113.0(4)
C24 O2 W1 124.3(3)
C23 O2 W1 115.0(3)
C1 N2 C13 128.5(4)
C1 N2 C3 113.8(4)
C13 N2 C3 117.5(4)
N1 C2 C3 102.5(4)
N1 C2 H2A 111.3
C3 C2 H2A 111.3
N1 C2 H2B 111.3
C3 C2 H2B 111.3
H2A C2 H2B 109.2
C25 N3 W1 159.7(3)
N2 C3 C2 102.5(4)
N2 C3 H3A 111.3
C2 C3 H3A 111.3
N2 C3 H3B 111.3
C2 C3 H3B 111.3
H3A C3 H3B 109.2
C5 C4 C9 122.3(4)
C5 C4 N1 118.7(4)
C9 C4 N1 118.2(4)
C4 C5 C6 117.9(4)
C4 C5 C10 122.1(4)
C6 C5 C10 119.8(4)
C5 C6 C7 121.6(4)
C5 C6 H6 119.2
C7 C6 H6 119.2
C8 C7 C6 118.7(4)
C8 C7 C11 120.4(5)
C6 C7 C11 120.8(5)
C7 C8 C9 121.1(4)
C7 C8 H8 119.5
C9 C8 H8 119.5
C8 C9 C4 118.3(4)
C8 C9 C12 119.6(4)
C4 C9 C12 122.0(4)
C5 C10 H10A 109.5
C5 C10 H10B 109.5
H10A C10 H10B 109.5
C5 C10 H10C 109.5
H10A C10 H10C 109.5
H10B C10 H10C 109.5
C7 C11 H11A 109.5
C7 C11 H11B 109.5
H11A C11 H11B 109.5
C7 C11 H11C 109.5
H11A C11 H11C 109.5
H11B C11 H11C 109.5
C9 C12 H12A 109.5
C9 C12 H12B 109.5
H12A C12 H12B 109.5
C9 C12 H12C 109.5
H12A C12 H12C 109.5
H12B C12 H12C 109.5
C14 C13 C18 121.9(4)
C14 C13 N2 119.7(4)
C18 C13 N2 118.1(4)
C13 C14 C15 117.5(4)
C13 C14 C19 122.1(4)
C15 C14 C19 120.4(4)
C16 C15 C14 122.5(4)
C16 C15 H15 118.8
C14 C15 H15 118.8
C17 C16 C15 118.7(4)
C17 C16 C20 121.3(5)
C15 C16 C20 120.0(5)
C16 C17 C18 121.4(4)
C16 C17 H17 119.3
C18 C17 H17 119.3
C17 C18 C13 118.0(4)
C17 C18 C21 120.4(4)
C13 C18 C21 121.5(4)
C14 C19 H19A 109.5
C14 C19 H19B 109.5
H19A C19 H19B 109.5
C14 C19 H19C 109.5
H19A C19 H19C 109.5
H19B C19 H19C 109.5
C16 C20 H20A 109.5
C16 C20 H20B 109.5
H20A C20 H20B 109.5
C16 C20 H20C 109.5
H20A C20 H20C 109.5
H20B C20 H20C 109.5
C18 C21 H21A 109.5
C18 C21 H21B 109.5
H21A C21 H21B 109.5
C18 C21 H21C 109.5
H21A C21 H21C 109.5
H21B C21 H21C 109.5
O1 C22 C23 106.6(4)
O1 C22 H22A 110.4
C23 C22 H22A 110.4
O1 C22 H22B 110.4
C23 C22 H22B 110.4
H22A C22 H22B 108.6
O2 C23 C22 104.7(4)
O2 C23 H23A 110.8
C22 C23 H23A 110.8
O2 C23 H23B 110.8
C22 C23 H23B 110.8
H23A C23 H23B 108.9
O2 C24 H24A 109.5
O2 C24 H24B 109.5
H24A C24 H24B 109.5
O2 C24 H24C 109.5
H24A C24 H24C 109.5
H24B C24 H24C 109.5
N3 C25 C26 121.4(4)
N3 C25 C30 118.1(4)
C26 C25 C30 120.4(4)
C27 C26 C25 118.1(4)
C27 C26 C31 119.2(4)
C25 C26 C31 122.7(4)
C28 C27 C26 121.9(4)
C28 C27 H27 119.1
C26 C27 H27 119.1
C27 C28 C29 119.3(4)
C27 C28 H28 120.3
C29 C28 H28 120.3
C28 C29 C30 121.7(4)
C28 C29 H29 119.2
C30 C29 H29 119.2
C29 C30 C25 118.6(4)
C29 C30 C34 120.1(4)
C25 C30 C34 121.2(4)
C26 C31 C33 112.0(5)
C26 C31 C32 111.5(5)
C33 C31 C32 109.9(5)
C26 C31 H31 107.7
C33 C31 H31 107.7
C32 C31 H31 107.7
C31 C32 H32A 109.5
C31 C32 H32B 109.5
H32A C32 H32B 109.5
C31 C32 H32C 109.5
H32A C32 H32C 109.5
H32B C32 H32C 109.5
C31 C33 H33A 109.5
C31 C33 H33B 109.5
H33A C33 H33B 109.5
C31 C33 H33C 109.5
H33A C33 H33C 109.5
H33B C33 H33C 109.5
C35 C34 C30 112.8(4)
C35 C34 C36 110.0(4)
C30 C34 C36 109.1(4)
C35 C34 H34 108.3
C30 C34 H34 108.3
C36 C34 H34 108.3
C34 C35 H35A 109.5
C34 C35 H35B 109.5
H35A C35 H35B 109.5
C34 C35 H35C 109.5
H35A C35 H35C 109.5
H35B C35 H35C 109.5
C34 C36 H36A 109.5
C34 C36 H36B 109.5
H36A C36 H36B 109.5
C34 C36 H36C 109.5
H36A C36 H36C 109.5
H36B C36 H36C 109.5
C38 C37 W1 131.8(3)
C38 C37 H37 114.1
W1 C37 H37 114.1
C41 C38 C37 106.3(3)
C41 C38 C40 111.7(4)
C37 C38 C40 111.7(4)
C41 C38 C39 109.7(4)
C37 C38 C39 108.8(4)
C40 C38 C39 108.5(4)
C38 C39 H39A 109.5
C38 C39 H39B 109.5
H39A C39 H39B 109.5
C38 C39 H39C 109.5
H39A C39 H39C 109.5
H39B C39 H39C 109.5
C38 C40 H40A 109.5
C38 C40 H40B 109.5
H40A C40 H40B 109.5
C38 C40 H40C 109.5
H40A C40 H40C 109.5
H40B C40 H40C 109.5
C46 C41 C42 117.3(4)
C46 C41 C38 123.0(4)
C42 C41 C38 119.7(4)
C43 C42 C41 121.4(5)
C43 C42 H42 119.3
C41 C42 H42 119.3
C42 C43 C44 120.0(5)
C42 C43 H43 120.0
C44 C43 H43 120.0
C45 C44 C43 119.1(5)
C45 C44 H44 120.4
C43 C44 H44 120.4
C44 C45 C46 120.9(5)
C44 C45 H45 119.5
C46 C45 H45 119.5
C41 C46 C45 121.3(5)
C41 C46 H46 119.4
C45 C46 H46 119.4
O5 S1 O4 114.6(3)
O5 S1 O3 117.2(3)
O4 S1 O3 113.5(3)
O5 S1 C47 103.0(3)
O4 S1 C47 103.5(3)
O3 S1 C47 102.5(3)
F3 C47 F2 107.7(5)
F3 C47 F1 106.9(5)
F2 C47 F1 107.1(5)
F3 C47 S1 112.8(4)
F2 C47 S1 111.4(4)
F1 C47 S1 110.6(4)

loop_
_geom_bond_atom_site_label_1
_geom_bond_atom_site_label_2
_geom_bond_distance
W1 N3 1.779(3)
W1 O1 1.906(3)
W1 C37 1.939(4)
W1 C1 2.207(4)
W1 O2 2.233(3)
O1 C22 1.434(5)
N1 C1 1.347(5)
N1 C4 1.450(5)
N1 C2 1.486(6)
C1 N2 1.337(5)
O2 C24 1.450(6)
O2 C23 1.452(6)
N2 C13 1.433(5)
N2 C3 1.480(6)
C2 C3 1.515(7)
C2 H2A 0.9900
C2 H2B 0.9900
N3 C25 1.398(5)
C3 H3A 0.9900
C3 H3B 0.9900
C4 C5 1.389(6)
C4 C9 1.399(6)
C5 C6 1.398(6)
C5 C10 1.511(6)
C6 C7 1.402(7)
C6 H6 0.9500
C7 C8 1.398(7)
C7 C11 1.511(6)
C8 C9 1.396(6)
C8 H8 0.9500
C9 C12 1.514(6)
C10 H10A 0.9800
C10 H10B 0.9800
C10 H10C 0.9800
C11 H11A 0.9800
C11 H11B 0.9800
C11 H11C 0.9800
C12 H12A 0.9800
C12 H12B 0.9800
C12 H12C 0.9800
C13 C14 1.396(6)
C13 C18 1.405(6)
C14 C15 1.397(6)
C14 C19 1.518(6)
C15 C16 1.386(7)
C15 H15 0.9500
C16 C17 1.387(7)
C16 C20 1.521(7)
C17 C18 1.404(7)
C17 H17 0.9500
C18 C21 1.505(7)
C19 H19A 0.9800
C19 H19B 0.9800
C19 H19C 0.9800
C20 H20A 0.9800
C20 H20B 0.9800
C20 H20C 0.9800
C21 H21A 0.9800
C21 H21B 0.9800
C21 H21C 0.9800
C22 C23 1.509(7)
C22 H22A 0.9900
C22 H22B 0.9900
C23 H23A 0.9900
C23 H23B 0.9900
C24 H24A 0.9800
C24 H24B 0.9800
C24 H24C 0.9800
C25 C26 1.416(6)
C25 C30 1.416(6)
C26 C27 1.401(6)
C26 C31 1.513(6)
C27 C28 1.382(7)
C27 H27 0.9500
C28 C29 1.383(7)
C28 H28 0.9500
C29 C30 1.394(6)
C29 H29 0.9500
C30 C34 1.530(6)
C31 C33 1.528(9)
C31 C32 1.548(8)
C31 H31 1.0000
C32 H32A 0.9800
C32 H32B 0.9800
C32 H32C 0.9800
C33 H33A 0.9800
C33 H33B 0.9800
C33 H33C 0.9800
C34 C35 1.521(6)
C34 C36 1.536(7)
C34 H34 1.0000
C35 H35A 0.9800
C35 H35B 0.9800
C35 H35C 0.9800
C36 H36A 0.9800
C36 H36B 0.9800
C36 H36C 0.9800
C37 C38 1.544(6)
C37 H37 0.9500
C38 C41 1.530(6)
C38 C40 1.545(7)
C38 C39 1.552(6)
C39 H39A 0.9800
C39 H39B 0.9800
C39 H39C 0.9800
C40 H40A 0.9800
C40 H40B 0.9800
C40 H40C 0.9800
C41 C46 1.386(7)
C41 C42 1.405(7)
C42 C43 1.391(7)
C42 H42 0.9500
C43 C44 1.394(8)
C43 H43 0.9500
C44 C45 1.368(9)
C44 H44 0.9500
C45 C46 1.398(7)
C45 H45 0.9500
C46 H46 0.9500
S1 O5 1.438(4)
S1 O4 1.440(5)
S1 O3 1.450(5)
S1 C47 1.821(6)
C47 F3 1.316(6)
C47 F2 1.344(6)
C47 F1 1.341(7)

loop_
_geom_torsion_atom_site_label_1
_geom_torsion_atom_site_label_2
_geom_torsion_atom_site_label_3
_geom_torsion_atom_site_label_4
_geom_torsion
N3 W1 O1 C22 -41.4(5)
C37 W1 O1 C22 111.7(4)
C1 W1 O1 C22 -147.5(4)
O2 W1 O1 C22 18.5(3)
C4 N1 C1 N2 173.0(4)
C2 N1 C1 N2 1.8(5)
C4 N1 C1 W1 -7.5(7)
C2 N1 C1 W1 -178.6(3)
N3 W1 C1 N2 -104.7(3)
O1 W1 C1 N2 40.4(3)
C37 W1 C1 N2 152.4(3)
O2 W1 C1 N2 3.1(6)
N3 W1 C1 N1 75.8(4)
O1 W1 C1 N1 -139.1(4)
C37 W1 C1 N1 -27.1(4)
O2 W1 C1 N1 -176.3(3)
N3 W1 O2 C24 -54.3(4)
O1 W1 O2 C24 156.3(4)
C37 W1 O2 C24 46.1(4)
C1 W1 O2 C24 -164.5(4)
N3 W1 O2 C23 158.4(3)
O1 W1 O2 C23 9.0(3)
C37 W1 O2 C23 -101.2(3)
C1 W1 O2 C23 48.2(5)
N1 C1 N2 C13 -172.0(4)
W1 C1 N2 C13 8.4(6)
N1 C1 N2 C3 3.1(5)
W1 C1 N2 C3 -176.5(3)
C1 N1 C2 C3 -5.7(6)
C4 N1 C2 C3 -178.2(4)
O1 W1 N3 C25 46.9(10)
C37 W1 N3 C25 -107.7(8)
C1 W1 N3 C25 149.6(8)
O2 W1 N3 C25 -9.0(8)
C1 N2 C3 C2 -6.5(6)
C13 N2 C3 C2 169.2(4)
N1 C2 C3 N2 6.6(5)
C1 N1 C4 C5 -81.7(6)
C2 N1 C4 C5 89.3(5)
C1 N1 C4 C9 108.4(5)
C2 N1 C4 C9 -80.6(5)
C9 C4 C5 C6 -0.5(7)
N1 C4 C5 C6 -169.9(4)
C9 C4 C5 C10 175.1(4)
N1 C4 C5 C10 5.6(6)
C4 C5 C6 C7 0.0(7)
C10 C5 C6 C7 -175.7(5)
C5 C6 C7 C8 -1.3(7)
C5 C6 C7 C11 173.7(5)
C6 C7 C8 C9 3.1(7)
C11 C7 C8 C9 -172.0(4)
C7 C8 C9 C4 -3.5(7)
C7 C8 C9 C12 172.9(4)
C5 C4 C9 C8 2.2(6)
N1 C4 C9 C8 171.7(4)
C5 C4 C9 C12 -174.1(4)
N1 C4 C9 C12 -4.6(6)
C1 N2 C13 C14 -100.2(6)
C3 N2 C13 C14 84.8(5)
C1 N2 C13 C18 85.6(6)
C3 N2 C13 C18 -89.4(5)
C18 C13 C14 C15 -4.3(7)
N2 C13 C14 C15 -178.3(4)
C18 C13 C14 C19 174.3(4)
N2 C13 C14 C19 0.3(7)
C13 C14 C15 C16 2.1(7)
C19 C14 C15 C16 -176.5(4)
C14 C15 C16 C17 0.6(7)
C14 C15 C16 C20 178.1(5)
C15 C16 C17 C18 -1.2(7)
C20 C16 C17 C18 -178.7(5)
C16 C17 C18 C13 -0.9(7)
C16 C17 C18 C21 174.9(5)
C14 C13 C18 C17 3.7(7)
N2 C13 C18 C17 177.8(4)
C14 C13 C18 C21 -172.0(5)
N2 C13 C18 C21 2.0(7)
W1 O1 C22 C23 -40.5(5)
C24 O2 C23 C22 179.3(4)
W1 O2 C23 C22 -29.7(5)
O1 C22 C23 O2 40.1(5)
W1 N3 C25 C26 -54.3(10)
W1 N3 C25 C30 121.2(8)
N3 C25 C26 C27 173.7(4)
C30 C25 C26 C27 -1.6(6)
N3 C25 C26 C31 -6.3(7)
C30 C25 C26 C31 178.3(4)
C25 C26 C27 C28 0.4(7)
C31 C26 C27 C28 -179.6(5)
C26 C27 C28 C29 1.5(7)
C27 C28 C29 C30 -2.1(7)
C28 C29 C30 C25 0.8(7)
C28 C29 C30 C34 -175.6(4)
N3 C25 C30 C29 -174.4(4)
C26 C25 C30 C29 1.0(6)
N3 C25 C30 C34 1.9(6)
C26 C25 C30 C34 177.4(4)
C27 C26 C31 C33 -72.0(6)
C25 C26 C31 C33 108.0(5)
C27 C26 C31 C32 51.6(7)
C25 C26 C31 C32 -128.3(5)
C29 C30 C34 C35 -47.8(6)
C25 C30 C34 C35 135.9(4)
C29 C30 C34 C36 74.8(5)
C25 C30 C34 C36 -101.5(5)
N3 W1 C37 C38 158.5(4)
O1 W1 C37 C38 -5.9(4)
C1 W1 C37 C38 -99.2(4)
O2 W1 C37 C38 69.4(4)
W1 C37 C38 C41 -89.5(5)
W1 C37 C38 C40 32.7(6)
W1 C37 C38 C39 152.5(4)
C37 C38 C41 C46 118.4(5)
C40 C38 C41 C46 -3.7(6)
C39 C38 C41 C46 -124.1(5)
C37 C38 C41 C42 -62.2(5)
C40 C38 C41 C42 175.7(4)
C39 C38 C41 C42 55.3(5)
C46 C41 C42 C43 -1.5(7)
C38 C41 C42 C43 179.1(4)
C41 C42 C43 C44 0.8(8)
C42 C43 C44 C45 0.7(8)
C43 C44 C45 C46 -1.5(9)
C42 C41 C46 C45 0.7(7)
C38 C41 C46 C45 -179.9(5)
C44 C45 C46 C41 0.8(9)
O5 S1 C47 F3 -56.1(5)
O4 S1 C47 F3 63.5(5)
O3 S1 C47 F3 -178.3(5)
O5 S1 C47 F2 -177.4(4)
O4 S1 C47 F2 -57.8(5)
O3 S1 C47 F2 60.4(5)
O5 S1 C47 F1 63.5(4)
O4 S1 C47 F1 -176.8(4)
O3 S1 C47 F1 -58.6(4)
